data_7226858
loop_
_publ_author_name
'Han, HongFei'
'Guo, Zhiqiang'
'Zhang, ShaoFeng'
'Li, Jie'
'Wei, Xuehong'

_publ_section_title
;
 Guanidinatoaluminum Complexes: Synthesis, Crystal Structures and
 Reactivities
;
_journal_name_full 'RSC Adv.'
_journal_paper_doi 10.1039/C6RA18367K
_journal_year 2016
_chemical_formula_sum 'C35 H55 Al N6'
_chemical_formula_weight 586.83
_chemical_name_systematic
; 
 ? 
;
_space_group_IT_number 15
_symmetry_cell_setting monoclinic
_symmetry_space_group_name_Hall '-C 2yc'
_symmetry_space_group_name_H-M 'C 1 2/c 1'
_atom_sites_solution_hydrogens geom
_atom_sites_solution_primary direct
_atom_sites_solution_secondary difmap
_audit_creation_method SHELXL-97
_audit_update_record
;
2016-07-14 deposited with the CCDC.
2016-10-20 downloaded from the CCDC.
;
_cell_angle_alpha 90.00
_cell_angle_beta 120.629(2)
_cell_angle_gamma 90.00
_cell_formula_units_Z 4
_cell_length_a 25.555(3)
_cell_length_b 6.4995(9)
_cell_length_c 23.831(3)
_cell_measurement_reflns_used 2085
_cell_measurement_temperature 296(2)
_cell_measurement_theta_max 25.11
_cell_measurement_theta_min 3.19
_cell_volume 3406.0(8)
_computing_structure_refinement 'SHELXL-97 (Sheldrick, 2008)'
_computing_structure_solution 'SHELXS-97 (Sheldrick, 2008)'
_diffrn_ambient_temperature 296(2)
_diffrn_measured_fraction_theta_full 0.998
_diffrn_measured_fraction_theta_max 0.998
_diffrn_measurement_device_type 'Bruker SMART CCD area-detector'
_diffrn_measurement_method '\f and \w scans'
_diffrn_radiation_monochromator graphite
_diffrn_radiation_source 'fine-focus sealed tube'
_diffrn_radiation_type MoK\a
_diffrn_radiation_wavelength 0.71073
_diffrn_reflns_av_R_equivalents 0.0437
_diffrn_reflns_av_sigmaI/netI 0.0508
_diffrn_reflns_limit_h_max 23
_diffrn_reflns_limit_h_min -30
_diffrn_reflns_limit_k_max 7
_diffrn_reflns_limit_k_min -7
_diffrn_reflns_limit_l_max 28
_diffrn_reflns_limit_l_min -27
_diffrn_reflns_number 9009
_diffrn_reflns_theta_full 25.05
_diffrn_reflns_theta_max 25.05
_diffrn_reflns_theta_min 1.99
_exptl_absorpt_coefficient_mu 0.092
_exptl_crystal_colour colorless
_exptl_crystal_density_diffrn 1.144
_exptl_crystal_density_method 'not measured'
_exptl_crystal_description block
_exptl_crystal_F_000 1280
_refine_diff_density_max 0.271
_refine_diff_density_min -0.283
_refine_diff_density_rms 0.034
_refine_ls_extinction_method none
_refine_ls_goodness_of_fit_ref 1.021
_refine_ls_hydrogen_treatment mixed
_refine_ls_matrix_type full
_refine_ls_number_parameters 194
_refine_ls_number_reflns 3006
_refine_ls_number_restraints 0
_refine_ls_restrained_S_all 1.021
_refine_ls_R_factor_all 0.0581
_refine_ls_R_factor_gt 0.0426
_refine_ls_shift/su_max 0.000
_refine_ls_shift/su_mean 0.000
_refine_ls_structure_factor_coef Fsqd
_refine_ls_weighting_details 'calc w=1/[\s^2^(Fo^2^)+(0.0322P)^2^+2.4130P] where P=(Fo^2^+2Fc^2^)/3'
_refine_ls_weighting_scheme calc
_refine_ls_wR_factor_gt 0.0966
_refine_ls_wR_factor_ref 0.1047
_reflns_number_gt 2351
_reflns_number_total 3006
_reflns_threshold_expression >2sigma(I)
_cod_data_source_file c6ra18367k2.cif
_cod_data_source_block s986b
_cod_depositor_comments
;
The following automatic conversions were performed:

'_symmetry_cell_setting' value 'Monoclinic' changed to 'monoclinic'
according to
/usr/data/users/saulius/crontab/automatic-downloads/rss-feeds/RSC/lib/dictionaries/cif_core.dic
dictionary named 'cif_core.dic' version 2.4.2 from 2011-04-26.

Automatic conversion script
Id: cif_fix_values 4268 2015-11-12 08:31:59Z antanas 
;
_cod_original_cell_volume 3405.9(8)
_cod_original_sg_symbol_H-M C2/c
_cod_database_code 7226858

loop_
_symmetry_equiv_pos_as_xyz
'x, y, z'
'-x, y, -z+1/2'
'x+1/2, y+1/2, z'
'-x+1/2, y+1/2, -z+1/2'
'-x, -y, -z'
'x, -y, z-1/2'
'-x+1/2, -y+1/2, -z'
'x+1/2, -y+1/2, z-1/2'

loop_
_atom_site_label
_atom_site_type_symbol
_atom_site_fract_x
_atom_site_fract_y
_atom_site_fract_z
_atom_site_U_iso_or_equiv
_atom_site_adp_type
_atom_site_occupancy
_atom_site_symmetry_multiplicity
_atom_site_calc_flag
_atom_site_refinement_flags
Al1 Al 0.0000 0.79708(12) 0.2500 0.0281(2) Uani 1 2 d S
N1 N 0.01074(6) 0.6518(2) 0.32678(7) 0.0301(4) Uani 1 1 d .
N2 N 0.08848(6) 0.7258(2) 0.31529(7) 0.0309(4) Uani 1 1 d .
N3 N 0.10888(6) 0.5384(2) 0.41144(7) 0.0344(4) Uani 1 1 d .
C1 C -0.01661(8) 0.6578(3) 0.36804(8) 0.0318(4) Uani 1 1 d .
H1 H 0.0155 0.6273 0.4129 0.038 Uiso 1 1 calc R
C2 C -0.06663(9) 0.4990(3) 0.34820(9) 0.0389(5) Uani 1 1 d .
H2A H -0.0499 0.3624 0.3519 0.047 Uiso 1 1 calc R
H2B H -0.0978 0.5208 0.3030 0.047 Uiso 1 1 calc R
C3 C -0.09519(9) 0.5119(3) 0.39069(10) 0.0464(5) Uani 1 1 d .
H3A H -0.1281 0.4132 0.3754 0.056 Uiso 1 1 calc R
H3B H -0.0650 0.4771 0.4353 0.056 Uiso 1 1 calc R
C4 C -0.11939(9) 0.7260(4) 0.38862(11) 0.0506(6) Uani 1 1 d .
H4A H -0.1521 0.7560 0.3447 0.061 Uiso 1 1 calc R
H4B H -0.1358 0.7324 0.4174 0.061 Uiso 1 1 calc R
C5 C -0.06986(10) 0.8847(4) 0.40930(11) 0.0526(6) Uani 1 1 d .
H5A H -0.0391 0.8628 0.4547 0.063 Uiso 1 1 calc R
H5B H -0.0869 1.0209 0.4054 0.063 Uiso 1 1 calc R
C6 C -0.04056(9) 0.8723(3) 0.36744(10) 0.0406(5) Uani 1 1 d .
H6A H -0.0703 0.9100 0.3229 0.049 Uiso 1 1 calc R
H6B H -0.0073 0.9700 0.3836 0.049 Uiso 1 1 calc R
C7 C 0.14353(8) 0.6851(3) 0.31726(8) 0.0318(4) Uani 1 1 d .
C8 C 0.16885(9) 0.4899(3) 0.32644(9) 0.0413(5) Uani 1 1 d .
H8 H 0.1499 0.3784 0.3332 0.050 Uiso 1 1 calc R
C9 C 0.22200(9) 0.4605(4) 0.32560(10) 0.0519(6) Uani 1 1 d .
H9 H 0.2388 0.3295 0.3324 0.062 Uiso 1 1 calc R
C10 C 0.25027(9) 0.6227(4) 0.31487(10) 0.0519(6) Uani 1 1 d .
H10 H 0.2860 0.6016 0.3143 0.062 Uiso 1 1 calc R
C11 C 0.22551(9) 0.8159(4) 0.30504(9) 0.0466(5) Uani 1 1 d .
H11 H 0.2444 0.9260 0.2975 0.056 Uiso 1 1 calc R
C12 C 0.17250(8) 0.8477(3) 0.30633(8) 0.0376(5) Uani 1 1 d .
H12 H 0.1562 0.9793 0.2998 0.045 Uiso 1 1 calc R
C13 C 0.07094(8) 0.6327(3) 0.35307(8) 0.0292(4) Uani 1 1 d .
C14 C 0.17007(8) 0.6165(3) 0.45511(9) 0.0400(5) Uani 1 1 d .
H14A H 0.1754 0.7448 0.4379 0.048 Uiso 1 1 calc R
H14B H 0.1995 0.5187 0.4568 0.048 Uiso 1 1 calc R
C15 C 0.18211(10) 0.6524(4) 0.52349(9) 0.0590(7) Uani 1 1 d .
H15A H 0.1498 0.7334 0.5215 0.088 Uiso 1 1 calc R
H15B H 0.2200 0.7240 0.5486 0.088 Uiso 1 1 calc R
H15C H 0.1842 0.5224 0.5437 0.088 Uiso 1 1 calc R
C16 C 0.08982(9) 0.3516(3) 0.42989(10) 0.0425(5) Uani 1 1 d .
H16A H 0.0492 0.3155 0.3953 0.051 Uiso 1 1 calc R
H16B H 0.0879 0.3791 0.4688 0.051 Uiso 1 1 calc R
C17 C 0.13151(11) 0.1701(4) 0.44284(13) 0.0654(7) Uani 1 1 d .
H17A H 0.1337 0.1415 0.4046 0.098 Uiso 1 1 calc R
H17B H 0.1159 0.0518 0.4536 0.098 Uiso 1 1 calc R
H17C H 0.1714 0.2017 0.4785 0.098 Uiso 1 1 calc R
C18 C 0.0000 1.0976(4) 0.2500 0.0426(7) Uani 1 2 d S
H18A H -0.0307 1.1469 0.2585 0.064 Uiso 0.50 1 calc PR
H18B H -0.0084 1.1469 0.2082 0.064 Uiso 0.50 1 calc PR
H18C H 0.0391 1.1469 0.2832 0.064 Uiso 0.50 1 calc PR

loop_
_atom_site_aniso_label
_atom_site_aniso_U_11
_atom_site_aniso_U_22
_atom_site_aniso_U_33
_atom_site_aniso_U_23
_atom_site_aniso_U_13
_atom_site_aniso_U_12
Al1 0.0259(4) 0.0335(4) 0.0263(4) 0.000 0.0142(3) 0.000
N1 0.0262(8) 0.0365(9) 0.0297(8) 0.0015(6) 0.0158(7) -0.0001(6)
N2 0.0259(8) 0.0408(9) 0.0292(7) 0.0027(7) 0.0164(6) 0.0016(7)
N3 0.0283(8) 0.0404(9) 0.0302(8) 0.0065(7) 0.0117(7) -0.0007(7)
C1 0.0294(9) 0.0395(11) 0.0285(9) 0.0014(8) 0.0162(8) -0.0003(8)
C2 0.0380(11) 0.0426(12) 0.0403(11) 0.0012(9) 0.0231(9) -0.0043(9)
C3 0.0392(12) 0.0601(14) 0.0477(12) 0.0116(10) 0.0278(10) -0.0006(10)
C4 0.0413(12) 0.0714(16) 0.0515(12) 0.0147(11) 0.0326(10) 0.0114(11)
C5 0.0594(14) 0.0562(15) 0.0562(13) -0.0002(11) 0.0395(12) 0.0091(11)
C6 0.0408(11) 0.0408(12) 0.0451(11) -0.0001(9) 0.0254(10) -0.0022(9)
C7 0.0264(9) 0.0450(12) 0.0232(9) -0.0020(8) 0.0121(8) 0.0004(8)
C8 0.0372(11) 0.0459(12) 0.0425(11) -0.0013(9) 0.0216(9) 0.0036(9)
C9 0.0410(12) 0.0617(15) 0.0542(13) -0.0047(11) 0.0250(11) 0.0126(11)
C10 0.0306(11) 0.0823(18) 0.0464(12) -0.0109(12) 0.0222(10) 0.0026(11)
C11 0.0353(11) 0.0708(16) 0.0380(11) -0.0049(10) 0.0219(9) -0.0098(10)
C12 0.0337(10) 0.0484(12) 0.0316(10) -0.0011(9) 0.0172(9) -0.0020(9)
C13 0.0311(10) 0.0283(10) 0.0288(9) -0.0028(7) 0.0157(8) -0.0011(7)
C14 0.0309(10) 0.0509(13) 0.0343(10) 0.0035(9) 0.0137(9) -0.0004(9)
C15 0.0553(14) 0.0804(18) 0.0334(11) -0.0005(11) 0.0169(10) -0.0188(12)
C16 0.0412(11) 0.0422(12) 0.0414(11) 0.0085(9) 0.0190(10) 0.0003(9)
C17 0.0681(16) 0.0487(15) 0.0778(17) 0.0173(13) 0.0360(14) 0.0143(12)
C18 0.0435(16) 0.0416(17) 0.0418(15) 0.000 0.0211(14) 0.000

loop_
_atom_type_symbol
_atom_type_description
_atom_type_scat_dispersion_real
_atom_type_scat_dispersion_imag
_atom_type_scat_source
C C 0.0033 0.0016 'International Tables Vol C Tables 4.2.6.8 and 6.1.1.4'
H H 0.0000 0.0000 'International Tables Vol C Tables 4.2.6.8 and 6.1.1.4'
N N 0.0061 0.0033 'International Tables Vol C Tables 4.2.6.8 and 6.1.1.4'
Al Al 0.0645 0.0514 'International Tables Vol C Tables 4.2.6.8 and 6.1.1.4'

loop_
_geom_angle_atom_site_label_1
_geom_angle_atom_site_label_2
_geom_angle_atom_site_label_3
_geom_angle
_geom_angle_site_symmetry_1
_geom_angle_site_symmetry_3
N1 Al1 N1 122.09(10) . 2
N1 Al1 C18 118.96(5) . .
N1 Al1 C18 118.96(5) 2 .
N1 Al1 N2 66.61(6) . .
N1 Al1 N2 100.20(6) 2 .
C18 Al1 N2 103.13(5) . .
N1 Al1 N2 100.20(6) . 2
N1 Al1 N2 66.61(6) 2 2
C18 Al1 N2 103.13(5) . 2
N2 Al1 N2 153.75(10) . 2
N1 Al1 C13 114.26(7) . 2
N1 Al1 C13 33.30(5) 2 2
C18 Al1 C13 116.04(4) . 2
N2 Al1 C13 129.51(6) . 2
N2 Al1 C13 33.33(5) 2 2
N1 Al1 C13 33.30(5) . .
N1 Al1 C13 114.26(6) 2 .
C18 Al1 C13 116.04(4) . .
N2 Al1 C13 33.33(5) . .
N2 Al1 C13 129.51(6) 2 .
C13 Al1 C13 127.93(9) 2 .
C13 N1 C1 120.96(14) . .
C13 N1 Al1 93.60(10) . .
C1 N1 Al1 136.69(12) . .
C13 N2 C7 124.35(15) . .
C13 N2 Al1 89.71(10) . .
C7 N2 Al1 140.17(11) . .
C13 N3 C16 120.44(15) . .
C13 N3 C14 121.07(15) . .
C16 N3 C14 118.44(15) . .
N1 C1 C2 112.67(15) . .
N1 C1 C6 110.19(15) . .
C2 C1 C6 110.45(15) . .
C1 C2 C3 111.59(16) . .
C4 C3 C2 110.83(17) . .
C5 C4 C3 110.94(17) . .
C4 C5 C6 111.11(18) . .
C1 C6 C5 111.87(16) . .
C12 C7 C8 118.29(17) . .
C12 C7 N2 118.01(17) . .
C8 C7 N2 123.62(17) . .
C9 C8 C7 120.4(2) . .
C10 C9 C8 120.7(2) . .
C11 C10 C9 119.58(19) . .
C10 C11 C12 120.2(2) . .
C11 C12 C7 120.7(2) . .
N2 C13 N1 110.02(15) . .
N2 C13 N3 125.40(15) . .
N1 C13 N3 124.53(15) . .
N2 C13 Al1 56.96(8) . .
N1 C13 Al1 53.10(8) . .
N3 C13 Al1 177.63(13) . .
N3 C14 C15 112.20(16) . .
N3 C16 C17 113.74(17) . .

loop_
_geom_bond_atom_site_label_1
_geom_bond_atom_site_label_2
_geom_bond_distance
_geom_bond_site_symmetry_2
Al1 N1 1.9502(14) .
Al1 N1 1.9503(14) 2
Al1 C18 1.953(3) .
Al1 N2 2.0404(14) .
Al1 N2 2.0404(14) 2
Al1 C13 2.4339(17) 2
Al1 C13 2.4339(17) .
N1 C13 1.339(2) .
N1 C1 1.469(2) .
N2 C13 1.337(2) .
N2 C7 1.409(2) .
N3 C13 1.370(2) .
N3 C16 1.457(2) .
N3 C14 1.458(2) .
C1 C2 1.519(2) .
C1 C6 1.519(3) .
C2 C3 1.522(2) .
C3 C4 1.513(3) .
C4 C5 1.508(3) .
C5 C6 1.524(3) .
C7 C12 1.389(3) .
C7 C8 1.390(3) .
C8 C9 1.382(3) .
C9 C10 1.373(3) .
C10 C11 1.372(3) .
C11 C12 1.386(3) .
C14 C15 1.514(3) .
C16 C17 1.512(3) .
